data_7031460
loop_
_publ_author_name
'Hejda, Martin'
'Ly\<cka, Anton\'in'
'Jambor, Roman'
'R\%u\<zi\<cka, Ale\<s'
'Dost\'al, Libor'

_publ_section_title
;
 From C,N- and N,N-chelated chloroboranes to substituted
 1H-2,1-benzazaboroles and 1H-pyrrolo[1,2-c][1,3,2]diazaborolidines: a
 straightforward route to five-membered rings containing the B-N or N-B-N
 moiety.
;
_journal_issue 33
_journal_name_full 'Dalton transactions (Cambridge, England : 2003)'
_journal_page_first 12678
_journal_page_last 12688
_journal_paper_doi 10.1039/c4dt01445f
_journal_volume 43
_journal_year 2014
_chemical_formula_moiety 'C26 H30 B N'
_chemical_formula_sum 'C26 H30 B N'
_chemical_formula_weight 367.32
_chemical_name_systematic
; 
 ? 
;
_space_group_IT_number 14
_symmetry_cell_setting monoclinic
_symmetry_space_group_name_Hall '-P 2ybc'
_symmetry_space_group_name_H-M 'P 1 21/c 1'
_atom_sites_solution_hydrogens geom
_atom_sites_solution_primary direct
_atom_sites_solution_secondary difmap
_audit_creation_method SHELXL-97
_cell_angle_alpha 90
_cell_angle_beta 101.555(6)
_cell_angle_gamma 90
_cell_formula_units_Z 4
_cell_length_a 10.4121(8)
_cell_length_b 12.0880(6)
_cell_length_c 17.2750(9)
_cell_measurement_reflns_used 21707
_cell_measurement_temperature 150(1)
_cell_measurement_theta_max 27.5
_cell_measurement_theta_min 1
_cell_volume 2130.2(2)
_computing_cell_refinement 'COLLECT and DENZO'
_computing_data_collection 'COLLECT (Hooft, 1998) and DENZO (Otwinowski & Minor, 1997)'
_computing_data_reduction 'COLLECT and DENZO'
_computing_molecular_graphics 'PLATON (Spek, 2003)'
_computing_publication_material 'SHELXL-97 (Sheldrick, 2008)'
_computing_structure_refinement 'SHELXL-97 (Sheldrick, 1997)'
_computing_structure_solution 'SIR92 (Altomare et al., 1994)'
_diffrn_ambient_temperature 150(1)
_diffrn_detector_area_resol_mean 9.091
_diffrn_measured_fraction_theta_full 0.988
_diffrn_measured_fraction_theta_max 0.988
_diffrn_measurement_device_type 'Bruker Nonius KappaCCD area detector'
_diffrn_measurement_method '\f and \w scans to fill the Ewald sphere'
_diffrn_radiation_monochromator graphite
_diffrn_radiation_source 'fine-focus sealed tube'
_diffrn_radiation_type MoK\a
_diffrn_radiation_wavelength 0.71073
_diffrn_reflns_av_R_equivalents 0.0494
_diffrn_reflns_av_sigmaI/netI 0.0353
_diffrn_reflns_limit_h_max 12
_diffrn_reflns_limit_h_min -13
_diffrn_reflns_limit_k_max 15
_diffrn_reflns_limit_k_min -15
_diffrn_reflns_limit_l_max 22
_diffrn_reflns_limit_l_min -19
_diffrn_reflns_number 21672
_diffrn_reflns_theta_full 27.50
_diffrn_reflns_theta_max 27.50
_diffrn_reflns_theta_min 2.94
_diffrn_standards_number 0
_exptl_absorpt_coefficient_mu 0.065
_exptl_absorpt_correction_T_max 0.991
_exptl_absorpt_correction_T_min 0.981
_exptl_absorpt_correction_type integration
_exptl_absorpt_process_details
;
Gaussian integration (Coppens, 1970)
;
_exptl_crystal_colour colourless
_exptl_crystal_density_diffrn 1.145
_exptl_crystal_density_method 'not measured'
_exptl_crystal_description block
_exptl_crystal_F_000 792
_exptl_crystal_size_max 0.47
_exptl_crystal_size_mid 0.24
_exptl_crystal_size_min 0.20
_refine_diff_density_max 0.250
_refine_diff_density_min -0.240
_refine_diff_density_rms 0.047
_refine_ls_extinction_method none
_refine_ls_goodness_of_fit_ref 1.169
_refine_ls_hydrogen_treatment constr
_refine_ls_matrix_type full
_refine_ls_number_parameters 253
_refine_ls_number_reflns 4852
_refine_ls_number_restraints 0
_refine_ls_restrained_S_all 1.169
_refine_ls_R_factor_all 0.0783
_refine_ls_R_factor_gt 0.0521
_refine_ls_shift/su_max 0.000
_refine_ls_shift/su_mean 0.000
_refine_ls_structure_factor_coef Fsqd
_refine_ls_weighting_details 'calc w=1/[\s^2^(Fo^2^)+(0.0355P)^2^+1.0721P] where P=(Fo^2^+2Fc^2^)/3'
_refine_ls_weighting_scheme calc
_refine_ls_wR_factor_gt 0.1063
_refine_ls_wR_factor_ref 0.1226
_reflns_number_gt 3721
_reflns_number_total 4852
_reflns_threshold_expression >2sigma(I)
_cod_data_source_file c4dt01445f2.cif
_cod_data_source_block shelxl
_cod_depositor_comments 'Adding full bibliography for 7031456--7031465.cif.'
_cod_original_sg_symbol_H-M 'P 21/c'
_cod_database_code 7031460

loop_
_symmetry_equiv_pos_as_xyz
'x, y, z'
'-x, y+1/2, -z+1/2'
'-x, -y, -z'
'x, -y-1/2, z-1/2'

loop_
_atom_site_label
_atom_site_type_symbol
_atom_site_fract_x
_atom_site_fract_y
_atom_site_fract_z
_atom_site_U_iso_or_equiv
_atom_site_adp_type
_atom_site_occupancy
_atom_site_symmetry_multiplicity
_atom_site_calc_flag
_atom_site_refinement_flags
N1 N 0.75668(12) 0.25164(10) 0.26287(7) 0.0190(3) Uani 1 1 d .
C9 C 0.71995(15) 0.33187(13) 0.13007(9) 0.0230(3) Uani 1 1 d .
C3 C 0.62205(16) 0.00659(13) 0.34732(9) 0.0241(3) Uani 1 1 d .
H3 H 0.5314 0.0030 0.3313 0.029 Uiso 1 1 d R
C17 C 0.77863(16) 0.47453(14) 0.33423(10) 0.0266(4) Uani 1 1 d .
H17 H 0.7874 0.4026 0.3609 0.032 Uiso 1 1 d R
C11 C 0.71952(17) 0.53021(14) 0.11382(11) 0.0300(4) Uani 1 1 d .
H11 H 0.7107 0.5917 0.0808 0.036 Uiso 1 1 d R
C14 C 0.71545(17) 0.21793(14) 0.09200(9) 0.0266(4) Uani 1 1 d .
H14 H 0.7364 0.1628 0.1343 0.032 Uiso 1 1 d R
C13 C 0.75603(15) 0.45390(13) 0.24574(9) 0.0222(3) Uani 1 1 d .
C26 C 0.53609(16) 0.25563(14) 0.29846(11) 0.0288(4) Uani 1 1 d .
H26A H 0.5738 0.2861 0.3492 0.035 Uiso 1 1 d R
H26B H 0.4628 0.2097 0.3030 0.035 Uiso 1 1 d R
H26C H 0.5071 0.3146 0.2619 0.035 Uiso 1 1 d R
C20 C 1.00854(15) 0.26680(12) 0.32717(9) 0.0208(3) Uani 1 1 d .
C2 C 0.69251(15) 0.09352(13) 0.32360(9) 0.0203(3) Uani 1 1 d .
C1 C 0.82823(16) 0.10227(13) 0.34906(9) 0.0213(3) Uani 1 1 d .
C25 C 1.07726(17) 0.27164(14) 0.40549(10) 0.0267(4) Uani 1 1 d .
H25 H 1.0414 0.2385 0.4449 0.032 Uiso 1 1 d R
C7 C 0.63839(15) 0.18693(13) 0.26870(9) 0.0210(3) Uani 1 1 d .
H7 H 0.5999 0.1565 0.2166 0.025 Uiso 1 1 d R
C8 C 0.74296(14) 0.34719(12) 0.21273(9) 0.0199(3) Uani 1 1 d .
C4 C 0.69040(18) -0.07459(14) 0.39540(10) 0.0286(4) Uani 1 1 d .
H4 H 0.6449 -0.1335 0.4117 0.034 Uiso 1 1 d R
B1 B 0.87122(18) 0.20981(15) 0.31099(10) 0.0207(4) Uani 1 1 d .
C19 C 0.66162(19) 0.53474(16) 0.35623(11) 0.0353(4) Uani 1 1 d .
H19A H 0.6565 0.6085 0.3353 0.042 Uiso 1 1 d R
H19B H 0.6725 0.5378 0.4127 0.042 Uiso 1 1 d R
H19C H 0.5824 0.4955 0.3345 0.042 Uiso 1 1 d R
C21 C 1.06626(16) 0.31774(14) 0.27011(10) 0.0253(3) Uani 1 1 d .
H21 H 1.0224 0.3173 0.2176 0.030 Uiso 1 1 d R
C24 C 1.19731(17) 0.32439(15) 0.42594(11) 0.0328(4) Uani 1 1 d .
H24 H 1.2403 0.3276 0.4786 0.039 Uiso 1 1 d R
C22 C 1.18742(17) 0.36905(15) 0.29004(11) 0.0317(4) Uani 1 1 d .
H22 H 1.2248 0.4009 0.2508 0.038 Uiso 1 1 d R
C6 C 0.89522(17) 0.01918(14) 0.39704(10) 0.0267(4) Uani 1 1 d .
H6 H 0.9857 0.0230 0.4139 0.032 Uiso 1 1 d R
C12 C 0.74596(16) 0.54414(14) 0.19462(11) 0.0282(4) Uani 1 1 d .
H12 H 0.7573 0.6152 0.2155 0.034 Uiso 1 1 d R
C23 C 1.25284(17) 0.37274(15) 0.36796(12) 0.0331(4) Uani 1 1 d .
H23 H 1.3340 0.4075 0.3813 0.040 Uiso 1 1 d R
C10 C 0.70614(17) 0.42528(15) 0.08191(10) 0.0291(4) Uani 1 1 d .
H10 H 0.6879 0.4167 0.0273 0.035 Uiso 1 1 d R
C15 C 0.8171(2) 0.20796(17) 0.03990(11) 0.0374(4) Uani 1 1 d .
H15A H 0.7943 0.2569 -0.0045 0.045 Uiso 1 1 d R
H15B H 0.8189 0.1332 0.0215 0.045 Uiso 1 1 d R
H15C H 0.9020 0.2275 0.0699 0.045 Uiso 1 1 d R
C5 C 0.82542(18) -0.06915(14) 0.41936(10) 0.0300(4) Uani 1 1 d .
H5 H 0.8696 -0.1253 0.4506 0.036 Uiso 1 1 d R
C18 C 0.90417(19) 0.54039(16) 0.36439(12) 0.0372(4) Uani 1 1 d .
H18A H 0.9770 0.5032 0.3495 0.045 Uiso 1 1 d R
H18B H 0.9187 0.5461 0.4209 0.045 Uiso 1 1 d R
H18C H 0.8956 0.6131 0.3417 0.045 Uiso 1 1 d R
C16 C 0.57845(19) 0.19195(17) 0.04392(11) 0.0366(4) Uani 1 1 d .
H16A H 0.5556 0.2452 0.0022 0.044 Uiso 1 1 d R
H16B H 0.5159 0.1954 0.0778 0.044 Uiso 1 1 d R
H16C H 0.5779 0.1191 0.0217 0.044 Uiso 1 1 d R

loop_
_atom_site_aniso_label
_atom_site_aniso_U_11
_atom_site_aniso_U_22
_atom_site_aniso_U_33
_atom_site_aniso_U_23
_atom_site_aniso_U_13
_atom_site_aniso_U_12
N1 0.0184(6) 0.0195(6) 0.0192(6) 0.0022(5) 0.0043(5) -0.0009(5)
C9 0.0202(8) 0.0248(8) 0.0241(8) 0.0033(6) 0.0051(6) 0.0006(6)
C3 0.0241(8) 0.0248(8) 0.0245(8) -0.0018(6) 0.0070(6) -0.0033(6)
C17 0.0259(8) 0.0235(8) 0.0286(8) -0.0037(7) 0.0010(7) 0.0017(7)
C11 0.0284(9) 0.0269(8) 0.0358(9) 0.0130(7) 0.0090(7) 0.0012(7)
C14 0.0313(9) 0.0282(8) 0.0206(8) 0.0015(6) 0.0059(7) 0.0023(7)
C13 0.0162(7) 0.0226(8) 0.0275(8) 0.0010(6) 0.0037(6) -0.0001(6)
C26 0.0238(9) 0.0270(8) 0.0366(9) 0.0047(7) 0.0084(7) 0.0008(7)
C20 0.0193(8) 0.0187(7) 0.0243(8) 0.0015(6) 0.0041(6) 0.0025(6)
C2 0.0243(8) 0.0198(7) 0.0177(7) -0.0022(6) 0.0060(6) 0.0003(6)
C1 0.0232(8) 0.0217(7) 0.0187(7) -0.0001(6) 0.0037(6) 0.0002(6)
C25 0.0260(8) 0.0279(8) 0.0254(8) 0.0031(7) 0.0035(7) 0.0004(7)
C7 0.0196(7) 0.0217(7) 0.0215(7) 0.0009(6) 0.0036(6) -0.0027(6)
C8 0.0152(7) 0.0215(7) 0.0233(7) 0.0040(6) 0.0044(6) 0.0001(6)
C4 0.0369(10) 0.0247(8) 0.0259(8) 0.0027(7) 0.0101(7) -0.0066(7)
B1 0.0222(9) 0.0224(8) 0.0178(8) 0.0000(7) 0.0043(7) 0.0004(7)
C19 0.0363(10) 0.0353(10) 0.0335(10) -0.0079(8) 0.0054(8) 0.0051(8)
C21 0.0248(8) 0.0265(8) 0.0251(8) 0.0017(7) 0.0061(6) 0.0007(7)
C24 0.0284(9) 0.0346(10) 0.0312(9) -0.0037(8) -0.0044(7) -0.0010(8)
C22 0.0280(9) 0.0294(9) 0.0403(10) 0.0047(8) 0.0133(8) -0.0017(7)
C6 0.0270(9) 0.0257(8) 0.0254(8) 0.0037(7) 0.0007(7) 0.0004(7)
C12 0.0231(8) 0.0200(8) 0.0414(10) 0.0024(7) 0.0060(7) -0.0009(6)
C23 0.0200(8) 0.0289(9) 0.0489(11) -0.0026(8) 0.0033(8) -0.0047(7)
C10 0.0290(9) 0.0336(9) 0.0255(8) 0.0093(7) 0.0070(7) 0.0004(7)
C15 0.0393(11) 0.0437(11) 0.0315(9) 0.0008(8) 0.0128(8) 0.0084(9)
C5 0.0384(10) 0.0248(8) 0.0250(8) 0.0074(7) 0.0018(7) 0.0019(7)
C18 0.0317(10) 0.0328(10) 0.0424(11) -0.0089(8) -0.0036(8) -0.0015(8)
C16 0.0383(11) 0.0400(10) 0.0304(9) -0.0067(8) 0.0043(8) -0.0053(8)

loop_
_atom_type_symbol
_atom_type_description
_atom_type_scat_dispersion_real
_atom_type_scat_dispersion_imag
_atom_type_scat_source
C C 0.0033 0.0016 'International Tables Vol C Tables 4.2.6.8 and 6.1.1.4'
H H 0.0000 0.0000 'International Tables Vol C Tables 4.2.6.8 and 6.1.1.4'
N N 0.0061 0.0033 'International Tables Vol C Tables 4.2.6.8 and 6.1.1.4'
B B 0.0013 0.0007 'International Tables Vol C Tables 4.2.6.8 and 6.1.1.4'

loop_
_exptl_crystal_face_index_h
_exptl_crystal_face_index_k
_exptl_crystal_face_index_l
_exptl_crystal_face_perp_dist
1 0 0 0.120
-1 0 0 0.075
0 0 -1 0.159
0 0 1 0.223
0 1 0 0.055
0 -1 0 0.102
0 -1 1 0.171
1 0 1 0.154
-1 0 1 0.166
1 -1 0 0.121
-1 1 0 0.061

loop_
_geom_angle_atom_site_label_1
_geom_angle_atom_site_label_2
_geom_angle_atom_site_label_3
_geom_angle
B1 N1 C8 128.16(13)
B1 N1 C7 112.91(13)
C8 N1 C7 118.92(12)
C10 C9 C8 118.29(15)
C10 C9 C14 119.00(15)
C8 C9 C14 122.66(14)
C4 C3 C2 118.29(15)
C4 C3 H3 120.9
C2 C3 H3 120.8
C13 C17 C18 112.17(15)
C13 C17 C19 110.92(14)
C18 C17 C19 109.64(14)
C13 C17 H17 108.0
C18 C17 H17 108.0
C19 C17 H17 108.0
C12 C11 C10 120.07(15)
C12 C11 H11 120.0
C10 C11 H11 120.0
C9 C14 C15 111.18(15)
C9 C14 C16 111.36(14)
C15 C14 C16 110.15(14)
C9 C14 H14 108.1
C15 C14 H14 108.0
C16 C14 H14 108.0
C12 C13 C8 118.18(15)
C12 C13 C17 119.04(15)
C8 C13 C17 122.78(14)
C7 C26 H26A 109.5
C7 C26 H26B 109.5
H26A C26 H26B 109.5
C7 C26 H26C 109.4
H26A C26 H26C 109.5
H26B C26 H26C 109.5
C21 C20 C25 117.07(15)
C21 C20 B1 125.21(14)
C25 C20 B1 117.65(14)
C3 C2 C1 121.66(15)
C3 C2 C7 126.75(14)
C1 C2 C7 111.58(13)
C6 C1 C2 119.06(15)
C6 C1 B1 134.19(15)
C2 C1 B1 106.71(13)
C24 C25 C20 121.78(16)
C24 C25 H25 119.1
C20 C25 H25 119.1
N1 C7 C2 103.13(12)
N1 C7 C26 112.57(13)
C2 C7 C26 113.28(13)
N1 C7 H7 109.2
C2 C7 H7 109.2
C26 C7 H7 109.3
C13 C8 C9 120.90(14)
C13 C8 N1 120.29(13)
C9 C8 N1 118.78(13)
C5 C4 C3 120.91(16)
C5 C4 H4 119.6
C3 C4 H4 119.5
N1 B1 C20 125.87(14)
N1 B1 C1 105.54(14)
C20 B1 C1 128.41(14)
C17 C19 H19A 109.6
C17 C19 H19B 109.4
H19A C19 H19B 109.5
C17 C19 H19C 109.4
H19A C19 H19C 109.5
H19B C19 H19C 109.5
C22 C21 C20 121.41(16)
C22 C21 H21 119.3
C20 C21 H21 119.3
C23 C24 C25 119.80(16)
C23 C24 H24 120.1
C25 C24 H24 120.1
C23 C22 C21 120.18(17)
C23 C22 H22 119.9
C21 C22 H22 119.9
C5 C6 C1 119.38(16)
C5 C6 H6 120.3
C1 C6 H6 120.3
C11 C12 C13 121.36(16)
C11 C12 H12 119.3
C13 C12 H12 119.3
C22 C23 C24 119.73(16)
C22 C23 H23 120.2
C24 C23 H23 120.1
C11 C10 C9 121.13(16)
C11 C10 H10 119.4
C9 C10 H10 119.4
C14 C15 H15A 109.4
C14 C15 H15B 109.4
H15A C15 H15B 109.5
C14 C15 H15C 109.5
H15A C15 H15C 109.5
H15B C15 H15C 109.5
C4 C5 C6 120.64(16)
C4 C5 H5 119.6
C6 C5 H5 119.8
C17 C18 H18A 109.4
C17 C18 H18B 109.5
H18A C18 H18B 109.5
C17 C18 H18C 109.5
H18A C18 H18C 109.5
H18B C18 H18C 109.5
C14 C16 H16A 109.5
C14 C16 H16B 109.4
H16A C16 H16B 109.5
C14 C16 H16C 109.6
H16A C16 H16C 109.5
H16B C16 H16C 109.5

loop_
_geom_bond_atom_site_label_1
_geom_bond_atom_site_label_2
_geom_bond_distance
N1 B1 1.404(2)
N1 C8 1.4335(19)
N1 C7 1.4794(19)
C9 C10 1.393(2)
C9 C8 1.412(2)
C9 C14 1.523(2)
C3 C4 1.387(2)
C3 C2 1.390(2)
C3 H3 0.9300
C17 C13 1.520(2)
C17 C18 1.530(2)
C17 C19 1.531(2)
C17 H17 0.9800
C11 C12 1.378(3)
C11 C10 1.379(3)
C11 H11 0.9300
C14 C15 1.525(3)
C14 C16 1.532(2)
C14 H14 0.9799
C13 C12 1.394(2)
C13 C8 1.406(2)
C26 C7 1.519(2)
C26 H26A 0.9601
C26 H26B 0.9600
C26 H26C 0.9600
C20 C21 1.396(2)
C20 C25 1.399(2)
C20 B1 1.561(2)
C2 C1 1.397(2)
C2 C7 1.509(2)
C1 C6 1.397(2)
C1 B1 1.562(2)
C25 C24 1.385(2)
C25 H25 0.9300
C7 H7 0.9799
C4 C5 1.385(3)
C4 H4 0.9299
C19 H19A 0.9600
C19 H19B 0.9600
C19 H19C 0.9600
C21 C22 1.386(2)
C21 H21 0.9300
C24 C23 1.382(3)
C24 H24 0.9299
C22 C23 1.382(3)
C22 H22 0.9299
C6 C5 1.389(2)
C6 H6 0.9300
C12 H12 0.9300
C23 H23 0.9300
C10 H10 0.9300
C15 H15A 0.9600
C15 H15B 0.9599
C15 H15C 0.9600
C5 H5 0.9300
C18 H18A 0.9600
C18 H18B 0.9601
C18 H18C 0.9599
C16 H16A 0.9600
C16 H16B 0.9600
C16 H16C 0.9600
